data_2221492
loop_
_publ_author_name
'Saeed, Aamer'
'Khera, Rasheed Ahmad'
'Arfan, Madiah'
'Simpson, Jim'
'Stanley, Roderick G.'

_publ_section_title
;
 2-Fluoro-<i>N</i>-(4-methoxyphenyl)benzamide
;
_journal_coeditor_code SI2159
_journal_issue 4
_journal_name_full 'Acta Crystallographica Section E'
_journal_page_first o802
_journal_page_last o803
_journal_paper_doi 10.1107/S1600536809008927
_journal_volume 65
_journal_year 2009
_chemical_formula_iupac 'C14 H12 F N O2'
_chemical_formula_moiety 'C14 H12 F N O2'
_chemical_formula_sum 'C14 H12 F N O2'
_chemical_formula_weight 245.25
_chemical_name_systematic
;
2-Fluoro-<i>N</i>-(4-methoxyphenyl)benzamide
;
_space_group_IT_number 19
_symmetry_cell_setting orthorhombic
_symmetry_space_group_name_Hall 'P 2ac 2ab'
_symmetry_space_group_name_H-M 'P 21 21 21'
_atom_sites_solution_hydrogens geom
_atom_sites_solution_primary direct
_atom_sites_solution_secondary difmap
_cell_angle_alpha 90.00
_cell_angle_beta 90.00
_cell_angle_gamma 90.00
_cell_formula_units_Z 4
_cell_length_a 5.2901(2)
_cell_length_b 6.6435(3)
_cell_length_c 31.7823(11)
_cell_measurement_reflns_used 5036
_cell_measurement_temperature 89(2)
_cell_measurement_theta_max 31.42
_cell_measurement_theta_min 3.13
_cell_volume 1116.98(8)
_computing_cell_refinement 'APEX2 (Bruker 2006) and SAINT (Bruker 2006)'
_computing_data_collection 'APEX2 (Bruker 2006)'
_computing_data_reduction 'SAINT (Bruker 2006)'
_computing_molecular_graphics 'SHELXTL (Sheldrick, 2008) and Mercury (Macrae <i>et al.</i>,  2006)'
_computing_publication_material
;
SHELXL97 (Sheldrick, 2008), enCIFer (Allen <i>et al.</i>,
2004), PLATON (Spek, 2009)
and publCIF (Westrip, 2009)
;
_computing_structure_refinement 'SHELXL97 (Sheldrick, 2008) and TITAN2000 (Hunter & Simpson, 1999)'
_computing_structure_solution 'SHELXS97 (Sheldrick, 2008) and TITAN2000 (Hunter & Simpson, 1999)'
_diffrn_ambient_temperature 89(2)
_diffrn_measured_fraction_theta_full 0.995
_diffrn_measured_fraction_theta_max 0.995
_diffrn_measurement_device_type 'Bruker APEXII CCD area-detector'
_diffrn_measurement_method \w
_diffrn_radiation_monochromator graphite
_diffrn_radiation_source 'fine-focus sealed tube'
_diffrn_radiation_type MoK\a
_diffrn_radiation_wavelength 0.71073
_diffrn_reflns_av_R_equivalents 0.0493
_diffrn_reflns_av_sigmaI/netI 0.0263
_diffrn_reflns_limit_h_max 7
_diffrn_reflns_limit_h_min -7
_diffrn_reflns_limit_k_max 9
_diffrn_reflns_limit_k_min -8
_diffrn_reflns_limit_l_max 45
_diffrn_reflns_limit_l_min -46
_diffrn_reflns_number 19727
_diffrn_reflns_theta_full 31.48
_diffrn_reflns_theta_max 31.48
_diffrn_reflns_theta_min 1.28
_diffrn_standards_number 0
_exptl_absorpt_coefficient_mu 0.109
_exptl_absorpt_correction_T_max 0.996
_exptl_absorpt_correction_T_min 0.853
_exptl_absorpt_correction_type multi-scan
_exptl_absorpt_process_details '(SADABS; Bruker, 2006)'
_exptl_crystal_colour colourless
_exptl_crystal_density_diffrn 1.458
_exptl_crystal_density_method 'not measured'
_exptl_crystal_description rectangular
_exptl_crystal_F_000 512
_exptl_crystal_size_max 0.30
_exptl_crystal_size_mid 0.23
_exptl_crystal_size_min 0.04
_refine_diff_density_max 0.373
_refine_diff_density_min -0.241
_refine_ls_extinction_method none
_refine_ls_goodness_of_fit_ref 1.064
_refine_ls_hydrogen_treatment mixed
_refine_ls_matrix_type full
_refine_ls_number_parameters 168
_refine_ls_number_reflns 2185
_refine_ls_number_restraints 0
_refine_ls_restrained_S_all 1.064
_refine_ls_R_factor_all 0.0399
_refine_ls_R_factor_gt 0.0345
_refine_ls_shift/su_max_lt 0.001
_refine_ls_shift/su_mean 0.000
_refine_ls_structure_factor_coef Fsqd
_refine_ls_weighting_details 'w=1/[\s^2^(Fo^2^)+(0.0587P)^2^+0.1314P] where P=(Fo^2^+2Fc^2^)/3'
_refine_ls_weighting_scheme calc
_refine_ls_wR_factor_gt 0.0924
_refine_ls_wR_factor_ref 0.0956
_reflns_number_gt 1980
_reflns_number_total 2185
_reflns_threshold_expression I>2\s(I)
_cod_data_source_file si2159.cif
_cod_data_source_block I
_cod_database_code 2221492
_cod_database_fobs_code 2221492

loop_
_symmetry_equiv_pos_as_xyz
'x, y, z'
'-x+1/2, -y, z+1/2'
'-x, y+1/2, -z+1/2'
'x+1/2, -y+1/2, -z'

loop_
_atom_site_type_symbol
_atom_site_label
_atom_site_fract_x
_atom_site_fract_y
_atom_site_fract_z
_atom_site_U_iso_or_equiv
_atom_site_adp_type
_atom_site_calc_flag
_atom_site_refinement_flags
_atom_site_occupancy
_atom_site_disorder_assembly
_atom_site_disorder_group
N N1 0.8287(2) 0.30490(19) 0.12515(4) 0.0120(2) Uani d . 1 . .
H H1N 0.681(4) 0.274(3) 0.1327(6) 0.018(5) Uiso d . 1 . .
C C1 1.0253(3) 0.1910(2) 0.13830(4) 0.0122(3) Uani d . 1 . .
O O1 1.2460(2) 0.21863(18) 0.12733(3) 0.0195(2) Uani d . 1 . .
C C2 0.9628(3) 0.0195(2) 0.16750(4) 0.0113(2) Uani d . 1 . .
C C3 0.7617(3) 0.0129(2) 0.19568(4) 0.0138(3) Uani d . 1 . .
F F1 0.60670(19) 0.17461(15) 0.19944(3) 0.0211(2) Uani d . 1 . .
C C4 0.7144(3) -0.1504(3) 0.22153(4) 0.0172(3) Uani d . 1 . .
H H4 0.5746 -0.1494 0.2403 0.021 Uiso calc R 1 . .
C C5 0.8740(3) -0.3153(2) 0.21964(5) 0.0175(3) Uani d . 1 . .
H H5 0.8427 -0.4295 0.2369 0.021 Uiso calc R 1 . .
C C6 1.0809(3) -0.3137(2) 0.19238(5) 0.0176(3) Uani d . 1 . .
H H6 1.1921 -0.4259 0.1912 0.021 Uiso calc R 1 . .
C C7 1.1234(3) -0.1472(2) 0.16695(4) 0.0151(3) Uani d . 1 . .
H H7 1.2656 -0.1467 0.1487 0.018 Uiso calc R 1 . .
C C8 0.8450(3) 0.4821(2) 0.10044(4) 0.0109(2) Uani d . 1 . .
C C9 0.6527(3) 0.6247(2) 0.10514(4) 0.0124(3) Uani d . 1 . .
H H9 0.5154 0.5977 0.1236 0.015 Uiso calc R 1 . .
C C10 0.6600(3) 0.8048(2) 0.08330(4) 0.0127(3) Uani d . 1 . .
H H10 0.5290 0.9010 0.0869 0.015 Uiso calc R 1 . .
C C11 0.8609(3) 0.8447(2) 0.05591(4) 0.0113(3) Uani d . 1 . .
C C12 1.0490(3) 0.7011(2) 0.05019(4) 0.0120(3) Uani d . 1 . .
H H12 1.1830 0.7261 0.0310 0.014 Uiso calc R 1 . .
C C13 1.0418(3) 0.5203(2) 0.07255(4) 0.0123(3) Uani d . 1 . .
H H13 1.1716 0.4232 0.0687 0.015 Uiso calc R 1 . .
O O2 0.8549(2) 1.02823(15) 0.03604(3) 0.0144(2) Uani d . 1 . .
C C14 1.0690(3) 1.0759(2) 0.01050(5) 0.0159(3) Uani d . 1 . .
H H14A 1.2233 1.0662 0.0274 0.024 Uiso calc R 1 . .
H H14B 1.0517 1.2132 -0.0004 0.024 Uiso calc R 1 . .
H H14C 1.0788 0.9811 -0.0131 0.024 Uiso calc R 1 . .

loop_
_atom_site_aniso_label
_atom_site_aniso_U_11
_atom_site_aniso_U_22
_atom_site_aniso_U_33
_atom_site_aniso_U_12
_atom_site_aniso_U_13
_atom_site_aniso_U_23
N1 0.0097(5) 0.0108(5) 0.0155(5) 0.0003(5) 0.0019(4) 0.0030(4)
C1 0.0124(6) 0.0103(6) 0.0138(6) -0.0004(5) 0.0005(5) 0.0013(5)
O1 0.0117(5) 0.0212(6) 0.0255(5) 0.0005(4) 0.0013(4) 0.0099(5)
C2 0.0125(6) 0.0102(6) 0.0112(5) -0.0008(5) -0.0003(5) 0.0000(5)
C3 0.0124(6) 0.0157(6) 0.0132(6) 0.0011(5) -0.0009(5) -0.0002(5)
F1 0.0214(5) 0.0231(5) 0.0189(4) 0.0094(4) 0.0071(4) 0.0027(4)
C4 0.0154(6) 0.0228(8) 0.0134(6) -0.0033(6) 0.0003(5) 0.0036(6)
C5 0.0194(7) 0.0161(7) 0.0169(6) -0.0054(6) -0.0028(5) 0.0056(6)
C6 0.0198(7) 0.0132(7) 0.0200(6) 0.0019(6) -0.0024(6) 0.0027(6)
C7 0.0159(6) 0.0139(6) 0.0156(6) 0.0020(6) 0.0005(5) 0.0006(5)
C8 0.0117(6) 0.0087(5) 0.0122(5) 0.0001(5) -0.0013(5) 0.0005(5)
C9 0.0108(6) 0.0125(6) 0.0140(6) 0.0000(5) 0.0022(5) -0.0004(5)
C10 0.0116(6) 0.0114(6) 0.0150(6) 0.0013(5) 0.0006(5) -0.0002(5)
C11 0.0124(6) 0.0091(6) 0.0123(5) -0.0005(5) -0.0018(5) 0.0008(5)
C12 0.0110(5) 0.0123(6) 0.0127(5) 0.0003(5) 0.0010(5) 0.0009(5)
C13 0.0119(6) 0.0112(6) 0.0139(6) 0.0020(5) 0.0013(5) 0.0001(5)
O2 0.0145(5) 0.0108(5) 0.0178(5) 0.0019(4) 0.0029(4) 0.0042(4)
C14 0.0146(6) 0.0133(6) 0.0199(6) -0.0009(6) 0.0029(6) 0.0047(5)

loop_
_atom_type_symbol
_atom_type_description
_atom_type_scat_dispersion_real
_atom_type_scat_dispersion_imag
_atom_type_scat_source
C C 0.0033 0.0016 'International Tables Vol C Tables 4.2.6.8 and 6.1.1.4'
H H 0.0000 0.0000 'International Tables Vol C Tables 4.2.6.8 and 6.1.1.4'
N N 0.0061 0.0033 'International Tables Vol C Tables 4.2.6.8 and 6.1.1.4'
O O 0.0106 0.0060 'International Tables Vol C Tables 4.2.6.8 and 6.1.1.4'
F F 0.0171 0.0103 'International Tables Vol C Tables 4.2.6.8 and 6.1.1.4'

loop_
_geom_angle_atom_site_label_1
_geom_angle_atom_site_label_2
_geom_angle_atom_site_label_3
_geom_angle_site_symmetry_1
_geom_angle_site_symmetry_3
_geom_angle
_geom_angle_publ_flag
C1 N1 C8 . . 126.09(12) ?
C1 N1 H1N . . 119.3(14) ?
C8 N1 H1N . . 114.6(14) ?
O1 C1 N1 . . 123.93(13) ?
O1 C1 C2 . . 119.66(13) ?
N1 C1 C2 . . 116.40(12) ?
C3 C2 C7 . . 116.65(13) ?
C3 C2 C1 . . 126.02(13) ?
C7 C2 C1 . . 117.31(12) ?
F1 C3 C4 . . 117.34(13) ?
F1 C3 C2 . . 119.61(13) ?
C4 C3 C2 . . 123.02(14) ?
C3 C4 C5 . . 118.98(14) ?
C3 C4 H4 . . 120.5 ?
C5 C4 H4 . . 120.5 ?
C4 C5 C6 . . 119.95(14) ?
C4 C5 H5 . . 120.0 ?
C6 C5 H5 . . 120.0 ?
C7 C6 C5 . . 119.60(14) ?
C7 C6 H6 . . 120.2 ?
C5 C6 H6 . . 120.2 ?
C6 C7 C2 . . 121.77(14) ?
C6 C7 H7 . . 119.1 ?
C2 C7 H7 . . 119.1 ?
C13 C8 C9 . . 119.26(13) ?
C13 C8 N1 . . 123.38(12) ?
C9 C8 N1 . . 117.36(12) ?
C10 C9 C8 . . 120.82(13) ?
C10 C9 H9 . . 119.6 ?
C8 C9 H9 . . 119.6 ?
C9 C10 C11 . . 119.81(13) ?
C9 C10 H10 . . 120.1 ?
C11 C10 H10 . . 120.1 ?
O2 C11 C12 . . 124.45(12) ?
O2 C11 C10 . . 115.90(12) ?
C12 C11 C10 . . 119.66(12) ?
C11 C12 C13 . . 120.29(13) ?
C11 C12 H12 . . 119.9 ?
C13 C12 H12 . . 119.9 ?
C8 C13 C12 . . 120.13(13) ?
C8 C13 H13 . . 119.9 ?
C12 C13 H13 . . 119.9 ?
C11 O2 C14 . . 116.09(11) ?
O2 C14 H14A . . 109.5 ?
O2 C14 H14B . . 109.5 ?
H14A C14 H14B . . 109.5 ?
O2 C14 H14C . . 109.5 ?
H14A C14 H14C . . 109.5 ?
H14B C14 H14C . . 109.5 ?

loop_
_geom_bond_atom_site_label_1
_geom_bond_atom_site_label_2
_geom_bond_site_symmetry_2
_geom_bond_distance
_geom_bond_publ_flag
N1 C1 . 1.3522(19) ?
N1 C8 . 1.4177(17) ?
N1 H1N . 0.84(2) ?
C1 O1 . 1.2317(17) ?
C1 C2 . 1.5066(19) ?
C2 C3 . 1.3914(19) ?
C2 C7 . 1.396(2) ?
C3 F1 . 1.3567(17) ?
C3 C4 . 1.384(2) ?
C4 C5 . 1.384(2) ?
C4 H4 . 0.9500 ?
C5 C6 . 1.396(2) ?
C5 H5 . 0.9500 ?
C6 C7 . 1.388(2) ?
C6 H6 . 0.9500 ?
C7 H7 . 0.9500 ?
C8 C13 . 1.3909(18) ?
C8 C9 . 1.3980(19) ?
C9 C10 . 1.3835(19) ?
C9 H9 . 0.9500 ?
C10 C11 . 1.3992(19) ?
C10 H10 . 0.9500 ?
C11 O2 . 1.3734(16) ?
C11 C12 . 1.3902(19) ?
C12 C13 . 1.3959(19) ?
C12 H12 . 0.9500 ?
C13 H13 . 0.9500 ?
O2 C14 . 1.4289(18) ?
C14 H14A . 0.9800 ?
C14 H14B . 0.9800 ?
C14 H14C . 0.9800 ?

loop_
_geom_hbond_atom_site_label_D
_geom_hbond_atom_site_label_H
_geom_hbond_atom_site_label_A
_geom_hbond_site_symmetry_A
_geom_hbond_distance_DH
_geom_hbond_distance_HA
_geom_hbond_distance_DA
_geom_hbond_angle_DHA
N1 H1N O1 1_455 0.84(2) 2.34(2) 3.1366(17) 158.5(17)
C4 H4 F1 3_645 0.95 2.44 3.2472(17) 142.7
C14 H14B O2 4_575 0.98 2.61 3.3753(18) 135.1

loop_
_cod_related_entry_id
_cod_related_entry_database
_cod_related_entry_code
1 ChemSpider 503631
